data_9007255
loop_
_publ_author_name
'Tarantino S C'
'Zema M'
'Pistorino M'
'Domeneghetti M C'

_publ_section_title
;
 High-temperature X-ray investigation of natural columbites
 Note: sample KRA5 at T = 300 C
 Locality: Kragero, Norway
;
_journal_name_full 'Physics and Chemistry of Minerals'
_journal_page_first 590
_journal_page_last 598
_journal_paper_doi 10.1007/s00269-003-0345-z
_journal_volume 30
_journal_year 2003
_chemical_formula_sum 'Ca0.009 Fe0.138 Mn0.792 Nb1.794 O6 Sc0.002 Sn0.003 Ta0.166 Ti0.077 W0.001'
_chemical_name_mineral Manganocolumbite
_space_group_IT_number 60
_symmetry_space_group_name_Hall '-P 2n 2ab'
_symmetry_space_group_name_H-M 'P b c n'
_cell_angle_alpha 90
_cell_angle_beta 90
_cell_angle_gamma 90
_cell_length_a 14.4159
_cell_length_b 5.7593
_cell_length_c 5.0905
_cell_formula_units_Z 4
_cell_volume 422.641
_diffrn_ambient_temperature 573.15
_cod_original_formula_sum 'Mn.792 Fe.138 Ti.077 Nb1.794 Ta.166 Ca.009 Sn.003 Sc.002 W.001 O6'
_cod_database_code 9007255

loop_
_symmetry_equiv_pos_as_xyz
x,y,z
x,-y,1/2+z
-x,y,1/2-z
1/2-x,1/2+y,z
1/2+x,1/2-y,-z
1/2+x,1/2+y,1/2-z
1/2-x,1/2-y,1/2+z
-x,-y,-z

loop_
_atom_site_aniso_label
_atom_site_aniso_U_11
_atom_site_aniso_U_22
_atom_site_aniso_U_33
_atom_site_aniso_U_12
_atom_site_aniso_U_13
_atom_site_aniso_U_23
Mn2+A 0.01340 0.01780 0.01600 0.00000 0.00120 0.00000
Fe2+A 0.01340 0.01780 0.01600 0.00000 0.00120 0.00000
Ti4+A 0.01340 0.01780 0.01600 0.00000 0.00120 0.00000
Nb5+B 0.01160 0.01290 0.01260 0.00060 -0.00080 -0.00020
Ta5+B 0.01160 0.01290 0.01260 0.00060 -0.00080 -0.00020
Ca2+B 0.01160 0.01290 0.01260 0.00060 -0.00080 -0.00020
Sn4+B 0.01160 0.01290 0.01260 0.00060 -0.00080 -0.00020
Sc3+B 0.01160 0.01290 0.01260 0.00060 -0.00080 -0.00020
W6+B 0.01160 0.01290 0.01260 0.00060 -0.00080 -0.00020
O1 0.01670 0.01890 0.01830 -0.00070 -0.00070 0.00130
O2 0.02450 0.02030 0.01680 0.00620 0.00000 0.00530
O3 0.02010 0.01680 0.01510 0.00020 0.00040 0.00530

loop_
_atom_site_label
_atom_site_fract_x
_atom_site_fract_y
_atom_site_fract_z
_atom_site_occupancy
_atom_site_U_iso_or_equiv
Mn2+A 0.00000 0.31880 0.25000 0.79200 0.01580
Fe2+A 0.00000 0.31880 0.25000 0.13800 0.01580
Ti4+A 0.00000 0.31880 0.25000 0.07700 0.01580
Nb5+B 0.16270 0.17920 0.73750 0.89700 0.01240
Ta5+B 0.16270 0.17920 0.73750 0.08300 0.01240
Ca2+B 0.16270 0.17920 0.73750 0.00450 0.01240
Sn4+B 0.16270 0.17920 0.73750 0.00150 0.01240
Sc3+B 0.16270 0.17920 0.73750 0.00100 0.01240
W6+B 0.16270 0.17920 0.73750 0.00050 0.01240
O1 0.09840 0.09900 0.05550 1.00000 0.01800
O2 0.08290 0.38290 0.59670 1.00000 0.02050
O3 0.24490 0.12630 0.40900 1.00000 0.01730

loop_
_cod_related_entry_id
_cod_related_entry_database
_cod_related_entry_code
1 AMCSD 0008840
2 AMCSD 0008846

loop_
_[local]_alternative_name_id
_[local]_alternative_name_type
_[local]_alternative_name_source
_[local]_alternative_name_source_id
_[local]_alternative_name_value
1 mineral AMCSD 0008840 "Manganocolumbite"
2 mineral AMCSD 0008846 "Columbite-(Mn)"

_database_code_amcsd 0008840
